data_2239158
loop_
_publ_author_name
'Cui, Lili'
'He, Xingquan'

_publ_section_title
;
 2-(2-Fluoro-4-nitrophenoxy)-3-nitropyridine
;
_journal_coeditor_code PK2504
_journal_issue 1
_journal_name_full 'Acta Crystallographica Section E'
_journal_page_first o100
_journal_paper_doi 10.1107/S1600536813034181
_journal_volume 70
_journal_year 2014
_chemical_formula_iupac 'C11 H6 F N3 O5'
_chemical_formula_moiety 'C11 H6 F N3 O5'
_chemical_formula_sum 'C11 H6 F N3 O5'
_chemical_formula_weight 279.19
_chemical_melting_point_gt 370.1
_chemical_melting_point_lt 371.4
_chemical_name_systematic
;
2-(2-Fluoro-4-nitrophenoxy)-3-nitropyridine
;
_space_group_IT_number 14
_symmetry_cell_setting monoclinic
_symmetry_space_group_name_Hall '-P 2ybc'
_symmetry_space_group_name_H-M 'P 1 21/c 1'
_atom_sites_solution_hydrogens geom
_atom_sites_solution_primary direct
_atom_sites_solution_secondary difmap
_cell_angle_alpha 90.00
_cell_angle_beta 101.07(3)
_cell_angle_gamma 90.00
_cell_formula_units_Z 4
_cell_length_a 7.5275(15)
_cell_length_b 21.804(4)
_cell_length_c 7.1681(14)
_cell_measurement_reflns_used 7455
_cell_measurement_temperature 293(2)
_cell_measurement_theta_max 27.69
_cell_measurement_theta_min 3.05
_cell_volume 1154.6(4)
_computing_cell_refinement 'RAPID-AUTO (Rigaku, 1998)'
_computing_data_collection 'RAPID-AUTO (Rigaku, 1998)'
_computing_data_reduction 'RAPID-AUTO (Rigaku, 1998)'
_computing_molecular_graphics 'SHELXTL (Sheldrick, 2008)'
_computing_publication_material 'SHELXTL (Sheldrick, 2008)'
_computing_structure_refinement 'SHELXL97 (Sheldrick, 2008)'
_computing_structure_solution 'SHELXS97 (Sheldrick, 2008)'
_diffrn_ambient_temperature 293(2)
_diffrn_detector_area_resol_mean 0.1
_diffrn_measured_fraction_theta_full 0.985
_diffrn_measured_fraction_theta_max 0.985
_diffrn_measurement_device_type 'Rigaku R-AXIS RAPID IP'
_diffrn_measurement_method 'oscillation scans'
_diffrn_radiation_monochromator graphite
_diffrn_radiation_source 'fine-focus sealed tube'
_diffrn_radiation_type MoK\a
_diffrn_radiation_wavelength 0.71073
_diffrn_reflns_av_R_equivalents 0.0828
_diffrn_reflns_av_sigmaI/netI 0.1165
_diffrn_reflns_limit_h_max 9
_diffrn_reflns_limit_h_min -9
_diffrn_reflns_limit_k_max 28
_diffrn_reflns_limit_k_min -28
_diffrn_reflns_limit_l_max 8
_diffrn_reflns_limit_l_min -9
_diffrn_reflns_number 10606
_diffrn_reflns_theta_full 27.48
_diffrn_reflns_theta_max 27.48
_diffrn_reflns_theta_min 3.04
_diffrn_standards_number 0
_exptl_absorpt_coefficient_mu 0.140
_exptl_absorpt_correction_T_max 0.9699
_exptl_absorpt_correction_T_min 0.9450
_exptl_absorpt_correction_type multi-scan
_exptl_absorpt_process_details '(<i>ABSCOR</i>; Higashi, 1995)'
_exptl_crystal_colour colourless
_exptl_crystal_density_diffrn 1.606
_exptl_crystal_density_method 'not measured'
_exptl_crystal_description block
_exptl_crystal_F_000 568
_exptl_crystal_size_max 0.41
_exptl_crystal_size_mid 0.36
_exptl_crystal_size_min 0.22
_refine_diff_density_max 0.213
_refine_diff_density_min -0.255
_refine_ls_extinction_method none
_refine_ls_goodness_of_fit_ref 0.935
_refine_ls_hydrogen_treatment constr
_refine_ls_matrix_type full
_refine_ls_number_parameters 181
_refine_ls_number_reflns 2611
_refine_ls_number_restraints 0
_refine_ls_restrained_S_all 0.935
_refine_ls_R_factor_all 0.1065
_refine_ls_R_factor_gt 0.0622
_refine_ls_shift/su_max 0.000
_refine_ls_shift/su_mean 0.000
_refine_ls_structure_factor_coef Fsqd
_refine_ls_weighting_details 'calc w=1/[\s^2^(Fo^2^)+(0.0498P)^2^] where P=(Fo^2^+2Fc^2^)/3'
_refine_ls_weighting_scheme calc
_refine_ls_wR_factor_gt 0.1252
_refine_ls_wR_factor_ref 0.1399
_reflns_number_gt 1351
_reflns_number_total 2611
_reflns_threshold_expression I>2sigma(I)
_cod_data_source_file pk2504sup1.cif
_cod_data_source_block I
_cod_original_sg_symbol_H-M 'P 21/c'
_cod_database_code 2239158
_cod_database_fobs_code 2239158

loop_
_symmetry_equiv_pos_as_xyz
'x, y, z'
'-x, y+1/2, -z+1/2'
'-x, -y, -z'
'x, -y-1/2, z-1/2'

loop_
_atom_site_type_symbol
_atom_site_label
_atom_site_fract_x
_atom_site_fract_y
_atom_site_fract_z
_atom_site_U_iso_or_equiv
_atom_site_adp_type
_atom_site_calc_flag
_atom_site_refinement_flags
_atom_site_occupancy
_atom_site_symmetry_multiplicity
C C5 0.7119(3) 0.37835(11) 0.5574(3) 0.0470(6) Uani d . 1 1
C C4 0.8649(3) 0.34302(12) 0.6136(3) 0.0453(6) Uani d . 1 1
C C1 0.5475(3) 0.29000(12) 0.4494(3) 0.0492(6) Uani d . 1 1
C C3 0.8592(3) 0.28155(12) 0.5825(3) 0.0535(7) Uani d . 1 1
H H3 0.9634 0.2580 0.6169 0.064 Uiso calc R 1 1
C C6 0.5501(3) 0.35242(12) 0.4752(3) 0.0516(7) Uani d . 1 1
H H6 0.4464 0.3761 0.4385 0.062 Uiso calc R 1 1
C C2 0.6968(3) 0.25381(13) 0.4988(4) 0.0554(7) Uani d . 1 1
H H2 0.6904 0.2117 0.4772 0.066 Uiso calc R 1 1
C C7 1.0406(3) 0.39397(11) 0.8728(3) 0.0430(6) Uani d . 1 1
C C8 1.1950(3) 0.42593(11) 0.9561(3) 0.0446(6) Uani d . 1 1
C C9 1.2093(3) 0.44800(12) 1.1372(3) 0.0524(6) Uani d . 1 1
H H9 1.3124 0.4691 1.1956 0.063 Uiso calc R 1 1
C C10 1.0688(4) 0.43849(13) 1.2313(3) 0.0598(7) Uani d . 1 1
H H10 1.0732 0.4535 1.3536 0.072 Uiso calc R 1 1
C C11 0.9221(4) 0.40613(13) 1.1387(3) 0.0580(7) Uani d . 1 1
H H11 0.8268 0.3995 1.2018 0.070 Uiso calc R 1 1
F F1 0.7237(2) 0.43888(7) 0.5831(2) 0.0720(5) Uani d . 1 1
O O1 1.0278(2) 0.37145(9) 0.6923(2) 0.0550(5) Uani d . 1 1
O O4 1.3069(3) 0.45113(12) 0.6873(3) 0.0846(7) Uani d . 1 1
O O5 1.4970(2) 0.43310(12) 0.9461(4) 0.0937(8) Uani d . 1 1
O O2 0.3673(3) 0.20648(13) 0.3537(5) 0.1251(11) Uani d . 1 1
O O3 0.2448(3) 0.29424(13) 0.3109(4) 0.1255(12) Uani d . 1 1
N N3 0.9075(3) 0.38343(10) 0.9628(3) 0.0508(5) Uani d . 1 1
N N2 1.3435(3) 0.43708(10) 0.8543(4) 0.0593(6) Uani d . 1 1
N N1 0.3735(3) 0.26136(14) 0.3662(4) 0.0716(7) Uani d . 1 1

loop_
_atom_site_aniso_label
_atom_site_aniso_U_11
_atom_site_aniso_U_22
_atom_site_aniso_U_33
_atom_site_aniso_U_12
_atom_site_aniso_U_13
_atom_site_aniso_U_23
C5 0.0507(13) 0.0405(14) 0.0488(12) -0.0032(11) 0.0074(11) -0.0045(10)
C4 0.0391(12) 0.0565(16) 0.0385(11) -0.0039(11) 0.0029(10) -0.0049(10)
C1 0.0444(13) 0.0523(16) 0.0473(13) -0.0054(11) -0.0005(11) -0.0089(11)
C3 0.0452(13) 0.0559(17) 0.0568(14) 0.0103(11) 0.0034(12) -0.0036(12)
C6 0.0428(13) 0.0531(17) 0.0541(14) 0.0053(11) -0.0028(11) -0.0027(11)
C2 0.0579(15) 0.0461(16) 0.0600(15) 0.0013(12) 0.0060(13) -0.0083(11)
C7 0.0374(12) 0.0461(14) 0.0429(11) -0.0031(10) 0.0009(10) -0.0003(10)
C8 0.0356(11) 0.0426(14) 0.0526(13) -0.0010(10) 0.0008(11) 0.0020(10)
C9 0.0477(13) 0.0484(15) 0.0546(14) -0.0047(11) -0.0060(12) -0.0031(11)
C10 0.0678(17) 0.0625(18) 0.0448(13) -0.0060(14) 0.0003(13) -0.0058(12)
C11 0.0575(15) 0.0730(19) 0.0447(13) -0.0122(14) 0.0126(12) -0.0008(12)
F1 0.0736(10) 0.0425(9) 0.0955(11) -0.0038(7) 0.0051(9) -0.0074(8)
O1 0.0392(9) 0.0785(13) 0.0472(9) -0.0119(8) 0.0080(7) -0.0158(8)
O4 0.0682(13) 0.116(2) 0.0747(13) -0.0145(13) 0.0261(11) 0.0135(13)
O5 0.0355(10) 0.121(2) 0.1207(18) -0.0093(11) 0.0043(11) -0.0072(15)
O2 0.0874(18) 0.0756(19) 0.202(3) -0.0328(14) 0.0027(18) -0.0372(19)
O3 0.0584(14) 0.109(2) 0.183(3) -0.0043(14) -0.0421(17) -0.0136(19)
N3 0.0449(11) 0.0617(14) 0.0457(10) -0.0105(10) 0.0086(9) -0.0026(9)
N2 0.0392(11) 0.0564(15) 0.0805(16) -0.0078(10) 0.0073(11) -0.0048(12)
N1 0.0568(15) 0.0735(19) 0.0797(16) -0.0166(13) 0.0011(13) -0.0196(14)

loop_
_atom_type_symbol
_atom_type_description
_atom_type_scat_dispersion_real
_atom_type_scat_dispersion_imag
_atom_type_scat_source
C C 0.0033 0.0016 'International Tables Vol C Tables 4.2.6.8 and 6.1.1.4'
H H 0.0000 0.0000 'International Tables Vol C Tables 4.2.6.8 and 6.1.1.4'
N N 0.0061 0.0033 'International Tables Vol C Tables 4.2.6.8 and 6.1.1.4'
O O 0.0106 0.0060 'International Tables Vol C Tables 4.2.6.8 and 6.1.1.4'
F F 0.0171 0.0103 'International Tables Vol C Tables 4.2.6.8 and 6.1.1.4'

loop_
_geom_angle_atom_site_label_1
_geom_angle_atom_site_label_2
_geom_angle_atom_site_label_3
_geom_angle
F1 C5 C6 119.9(2)
F1 C5 C4 118.9(2)
C6 C5 C4 121.3(2)
C3 C4 C5 120.3(2)
C3 C4 O1 120.3(2)
C5 C4 O1 119.3(2)
C2 C1 C6 123.3(2)
C2 C1 N1 119.0(2)
C6 C1 N1 117.7(2)
C4 C3 C2 119.8(2)
C4 C3 H3 120.1
C2 C3 H3 120.1
C5 C6 C1 117.1(2)
C5 C6 H6 121.4
C1 C6 H6 121.4
C1 C2 C3 118.2(3)
C1 C2 H2 120.9
C3 C2 H2 120.9
N3 C7 O1 118.66(19)
N3 C7 C8 122.1(2)
O1 C7 C8 119.2(2)
C9 C8 C7 119.4(2)
C9 C8 N2 118.9(2)
C7 C8 N2 121.6(2)
C8 C9 C10 119.0(2)
C8 C9 H9 120.5
C10 C9 H9 120.5
C11 C10 C9 117.6(2)
C11 C10 H10 121.2
C9 C10 H10 121.2
N3 C11 C10 124.0(3)
N3 C11 H11 118.0
C10 C11 H11 118.0
C7 O1 C4 116.05(18)
C7 N3 C11 117.8(2)
O4 N2 O5 124.2(2)
O4 N2 C8 118.75(19)
O5 N2 C8 117.0(2)
O2 N1 O3 123.3(3)
O2 N1 C1 118.2(3)
O3 N1 C1 118.4(3)

loop_
_geom_bond_atom_site_label_1
_geom_bond_atom_site_label_2
_geom_bond_distance
C5 F1 1.333(3)
C5 C6 1.369(3)
C5 C4 1.380(3)
C4 C3 1.358(3)
C4 O1 1.393(3)
C1 C2 1.363(3)
C1 C6 1.373(3)
C1 N1 1.470(3)
C3 C2 1.392(3)
C3 H3 0.9300
C6 H6 0.9300
C2 H2 0.9300
C7 N3 1.312(3)
C7 O1 1.370(3)
C7 C8 1.388(3)
C8 C9 1.369(3)
C8 N2 1.468(3)
C9 C10 1.375(4)
C9 H9 0.9300
C10 C11 1.370(3)
C10 H10 0.9300
C11 N3 1.339(3)
C11 H11 0.9300
O4 N2 1.215(3)
O5 N2 1.218(2)
O2 N1 1.200(3)
O3 N1 1.209(3)
